data_1518759
loop_
_publ_author_name
'Kong, Lingbing'
'Ganguly, Rakesh'
'Li, Yongxin'
'Kinjo, Rei'

_publ_section_title
;
 Diverse reactivity of a tricoordinate organoboron L2PhB: (L =
 oxazol-2-ylidene) towards alkali metal, group 9 metal, and coinage metal
 precursors
;
_journal_issue 5
_journal_name_full 'Chem. Sci.'
_journal_page_first 2893
_journal_paper_doi 10.1039/C5SC00404G
_journal_volume 6
_journal_year 2015
_chemical_formula_sum 'C33 H47 B Cl Ir N2 O2'
_chemical_formula_weight 742.18
_space_group_crystal_system monoclinic
_space_group_IT_number 15
_space_group_name_Hall '-C 2yc'
_space_group_name_H-M_alt 'C 1 2/c 1'
_symmetry_space_group_name_Hall '-C 2yc'
_symmetry_space_group_name_H-M 'C 1 2/c 1'
_atom_sites_solution_hydrogens mixed
_audit_update_record
;
2014-12-10 deposited with the CCDC.
2015-02-22 downloaded from the CCDC.
;
_cell_angle_alpha 90
_cell_angle_beta 115.404(2)
_cell_angle_gamma 90
_cell_formula_units_Z 8
_cell_length_a 35.4699(14)
_cell_length_b 10.6670(5)
_cell_length_c 18.1337(8)
_cell_measurement_reflns_used 500
_cell_measurement_temperature 103.(2)
_cell_measurement_theta_max 28.7174
_cell_measurement_theta_min 2.7186
_cell_volume 6197.6(5)
_computing_cell_refinement 'APEX2 v2013.10-0 (Bruker AXS)'
_computing_data_collection 'APEX2 (Bruker AXS Inc., 2013)'
_computing_data_reduction 'SAINT V8.34A (Bruker AXS Inc., 2013)'
_computing_molecular_graphics 'XP (Bruker AXS Inc., 2013)'
_computing_publication_material 'APEX2 (Bruker AXS Inc., 2013)'
_computing_structure_refinement 'SHELXL-2013 (Sheldrick, 2013)'
_diffrn_ambient_temperature 103.(2)
_diffrn_detector_area_resol_mean 8.3333
_diffrn_measured_fraction_theta_full 0.997
_diffrn_measured_fraction_theta_max 0.997
_diffrn_measurement_device_type 'CCD area detector'
_diffrn_measurement_method 'phi and omega scans'
_diffrn_radiation_monochromator graphite
_diffrn_radiation_type MoK\a
_diffrn_radiation_wavelength 0.71073
_diffrn_reflns_av_R_equivalents 0.0876
_diffrn_reflns_av_unetI/netI 0.0509
_diffrn_reflns_limit_h_max 51
_diffrn_reflns_limit_h_min -51
_diffrn_reflns_limit_k_max 15
_diffrn_reflns_limit_k_min -15
_diffrn_reflns_limit_l_max 26
_diffrn_reflns_limit_l_min -26
_diffrn_reflns_number 74988
_diffrn_reflns_theta_full 31.17
_diffrn_reflns_theta_max 31.17
_diffrn_reflns_theta_min 2.98
_diffrn_source 'fine-focus sealed tube'
_exptl_absorpt_coefficient_mu 4.427
_exptl_absorpt_correction_T_max 0.62
_exptl_absorpt_correction_T_min 0.49
_exptl_absorpt_correction_type multi-scan
_exptl_absorpt_process_details 'SADABS V2012/1 (Bruker AXS Inc.)'
_exptl_crystal_colour colourless
_exptl_crystal_density_diffrn 1.591
_exptl_crystal_density_method 'not measured'
_exptl_crystal_description block
_exptl_crystal_F_000 2992
_exptl_crystal_size_max 0.200
_exptl_crystal_size_mid 0.160
_exptl_crystal_size_min 0.120
_refine_diff_density_max 1.136
_refine_diff_density_min -0.736
_refine_ls_extinction_method none
_refine_ls_goodness_of_fit_ref 1.017
_refine_ls_hydrogen_treatment mixed
_refine_ls_matrix_type full
_refine_ls_number_parameters 393
_refine_ls_number_reflns 9999
_refine_ls_number_restraints 84
_refine_ls_restrained_S_all 1.014
_refine_ls_R_factor_all 0.0443
_refine_ls_R_factor_gt 0.0285
_refine_ls_shift/su_max 0.002
_refine_ls_shift/su_mean 0.000
_refine_ls_structure_factor_coef Fsqd
_refine_ls_weighting_details 'w=1/[\s^2^(Fo^2^)+(0.0191P)^2^] where P=(Fo^2^+2Fc^2^)/3'
_refine_ls_weighting_scheme calc
_refine_ls_wR_factor_gt 0.0536
_refine_ls_wR_factor_ref 0.0583
_reflns_number_gt 7941
_reflns_number_total 9999
_reflns_threshold_expression 'I > 2\s(I)'
_cod_data_source_file c5sc00404g2.cif
_cod_data_source_block I
_cod_depositor_comments 'Adding full bibliography for 1518755--1518759.cif.'
_cod_database_code 1518759

loop_
_space_group_symop_operation_xyz
'x, y, z'
'-x, y, -z+1/2'
'x+1/2, y+1/2, z'
'-x+1/2, y+1/2, -z+1/2'
'-x, -y, -z'
'x, -y, z-1/2'
'-x+1/2, -y+1/2, -z'
'x+1/2, -y+1/2, z-1/2'

loop_
_atom_site_type_symbol
_atom_site_label
_atom_site_fract_x
_atom_site_fract_y
_atom_site_fract_z
_atom_site_U_iso_or_equiv
_atom_site_adp_type
_atom_site_calc_flag
_atom_site_refinement_flags_adp
_atom_site_refinement_flags_occupancy
_atom_site_refinement_flags_posn
_atom_site_occupancy
_atom_site_disorder_assembly
_atom_site_disorder_group
Ir Ir1 0.38241(2) 0.31056(2) 0.36111(2) 0.00958(3) Uani d . . . 1 . .
H H1IR 0.3664(9) 0.197(3) 0.2881(19) 0.021(9) Uiso d . . . 1 . .
B B1 0.36523(9) 0.0814(3) 0.30927(18) 0.0114(6) Uani d . . . 1 . .
C C1 0.31927(8) 0.3017(2) 0.33760(18) 0.0140(5) Uani d . . . 1 . .
H H1A 0.3152 0.3473 0.3812 0.017 Uiso calc U . R 1 . .
H H1B 0.3025 0.3445 0.2852 0.017 Uiso calc U . R 1 . .
C C2 0.32266(8) 0.0781(3) 0.31869(15) 0.0119(5) Uani d . . . 1 . .
C C3 0.27304(9) -0.0054(3) 0.35068(19) 0.0177(6) Uani d . . . 1 . .
H H3A 0.2846 -0.0256 0.4096 0.021 Uiso calc U . R 1 . .
H H3B 0.2473 -0.0552 0.3213 0.021 Uiso calc U . R 1 . .
C C4 0.26397(8) 0.1345(3) 0.33647(18) 0.0150(6) Uani d . . . 1 . .
C C5 0.25781(9) 0.1973(3) 0.40523(19) 0.0226(6) Uani d . . . 1 . .
H H5A 0.2827 0.1849 0.4566 0.034 Uiso calc U . R 1 . .
H H5B 0.2336 0.1606 0.4097 0.034 Uiso calc U . R 1 . .
H H5C 0.2531 0.2873 0.394 0.034 Uiso calc U . R 1 . .
C C6 0.22784(9) 0.1603(3) 0.25326(19) 0.0219(7) Uani d . . . 1 . .
H H6A 0.2255 0.2508 0.2429 0.033 Uiso calc U . R 1 . .
H H6B 0.2018 0.1289 0.253 0.033 Uiso calc U . R 1 . .
H H6C 0.233 0.1178 0.2106 0.033 Uiso calc U . R 1 . .
C C7 0.41355(9) 0.6329(3) 0.39617(18) 0.0188(6) Uani d . . . 1 . .
H H7A 0.4437 0.6466 0.4261 0.028 Uiso calc U . R 1 . .
H H7B 0.3993 0.714 0.3808 0.028 Uiso calc U . R 1 . .
H H7C 0.4079 0.5838 0.3469 0.028 Uiso calc U . R 1 . .
C C8 0.38600(8) 0.4462(3) 0.43910(16) 0.0133(5) Uani d . . . 1 . .
C C9 0.38407(11) 0.5205(3) 0.55627(18) 0.0238(7) Uani d . . . 1 . .
H H9A 0.4099 0.4998 0.6054 0.029 Uiso calc U . R 1 . .
H H9B 0.3614 0.5371 0.573 0.029 Uiso calc U . R 1 . .
C C10 0.39092(9) 0.6324(3) 0.51228(17) 0.0169(6) Uani d . . . 1 . .
C C11 0.35227(9) 0.7154(3) 0.4724(2) 0.0228(7) Uani d . . . 1 . .
H H11A 0.357 0.778 0.4376 0.034 Uiso calc U . R 1 . .
H H11B 0.3469 0.758 0.5149 0.034 Uiso calc U . R 1 . .
H H11C 0.3281 0.6635 0.4392 0.034 Uiso calc U . R 1 . .
C C12 0.42931(10) 0.7098(3) 0.5667(2) 0.0289(8) Uani d . . . 1 . .
H H12A 0.454 0.6558 0.5879 0.043 Uiso calc U . R 1 . .
H H12B 0.425 0.7452 0.6124 0.043 Uiso calc U . R 1 . .
H H12C 0.4334 0.7779 0.5346 0.043 Uiso calc U . R 1 . .
C C13 0.36359(8) -0.0033(3) 0.23488(16) 0.0118(5) Uani d . . . 1 . .
C C14 0.36886(8) 0.0432(3) 0.16797(17) 0.0163(6) Uani d . . . 1 . .
H H14 0.3732 0.1306 0.165 0.02 Uiso calc U . R 1 . .
C C15 0.36800(9) -0.0340(3) 0.10577(18) 0.0190(6) Uani d . . . 1 . .
H H15 0.3717 0.0008 0.0611 0.023 Uiso calc U . R 1 . .
C C16 0.36166(9) -0.1628(3) 0.10864(18) 0.0180(6) Uani d . . . 1 . .
H H16 0.3614 -0.2162 0.0665 0.022 Uiso calc U . R 1 . .
C C17 0.35578(9) -0.2115(3) 0.17336(18) 0.0162(6) Uani d . . . 1 . .
H H17 0.3511 -0.2988 0.1757 0.019 Uiso calc U . R 1 . .
C C18 0.35666(8) -0.1329(3) 0.23494(17) 0.0145(6) Uani d . . . 1 . .
H H18 0.3524 -0.1681 0.2789 0.017 Uiso calc U . R 1 . .
C C19 0.40038(9) 0.1704(2) 0.44929(16) 0.0131(5) Uani d . . . 1 . .
H H19 0.377 0.1557 0.4652 0.016 Uiso calc U . R 1 . .
C C20 0.40314(8) 0.0574(3) 0.39981(16) 0.0134(5) Uani d . . . 1 . .
H H20 0.3971 -0.0205 0.4234 0.016 Uiso calc U . R 1 . .
C C21 0.44514(8) 0.0423(3) 0.39629(18) 0.0190(6) Uani d . . . 1 . .
H H21A 0.446 -0.0413 0.3734 0.023 Uiso calc U . R 1 . .
H H21B 0.4675 0.0448 0.4527 0.023 Uiso calc U . R 1 . .
C C22 0.45440(9) 0.1422(3) 0.34536(19) 0.0191(6) Uani d . . . 1 . .
H H22A 0.4846 0.1377 0.3593 0.023 Uiso calc U . R 1 . .
H H22B 0.4393 0.1178 0.2873 0.023 Uiso calc U . R 1 . .
C C23 0.44398(8) 0.2780(3) 0.35234(18) 0.0159(6) Uani d . . . 1 . .
H H23 0.4299 0.3235 0.303 0.019 Uiso calc U . R 1 . .
C C24 0.45322(8) 0.3409(3) 0.42422(19) 0.0186(6) Uani d . . . 1 . .
H H24 0.4478 0.4284 0.4218 0.022 Uiso calc U . R 1 . .
C C25 0.47170(9) 0.2778(3) 0.50735(19) 0.0238(7) Uani d . . . 1 . .
H H25A 0.4846 0.3425 0.5499 0.029 Uiso calc U . R 1 . .
H H25B 0.494 0.2197 0.5101 0.029 Uiso calc U . R 1 . .
C C26 0.43954(9) 0.2042(3) 0.52613(18) 0.0210(6) Uani d . . . 1 . .
H H26A 0.4527 0.1262 0.5555 0.025 Uiso calc U . R 1 . .
H H26B 0.4314 0.2551 0.5626 0.025 Uiso calc U . R 1 . .
C C32 0.25336(15) 0.8384(3) 0.5295(3) 0.0189(13) Uani d U P G 0.5 A -1
C C33 0.22587(14) 0.8262(3) 0.4475(3) 0.0189(14) Uani d U P G 0.5 A -1
H H33 0.2098 0.8961 0.4184 0.023 Uiso calc U P R 0.5 A -1
C C34 0.22194(15) 0.7117(5) 0.4083(2) 0.0275(16) Uani d U P G 0.5 A -1
H H34 0.2032 0.7033 0.3523 0.033 Uiso calc U P R 0.5 A -1
C C35 0.24549(18) 0.6094(3) 0.4510(3) 0.0279(16) Uani d U P G 0.5 A -1
H H35 0.2428 0.5312 0.4241 0.033 Uiso calc U P R 0.5 A -1
C C36 0.27298(15) 0.6217(3) 0.5329(3) 0.0272(16) Uani d U P G 0.5 A -1
H H36 0.2891 0.5518 0.5621 0.033 Uiso calc U P R 0.5 A -1
C C37 0.27691(14) 0.7361(4) 0.5721(2) 0.0196(15) Uani d U P G 0.5 A -1
H H37 0.2957 0.7445 0.6281 0.024 Uiso calc U P R 0.5 A -1
C C38 0.2566(2) 0.9629(7) 0.5715(4) 0.0308(16) Uani d U P . 0.5 A -1
H H38A 0.2762 1.0172 0.5616 0.046 Uiso calc U P R 0.5 A -1
H H38B 0.2666 0.9493 0.6304 0.046 Uiso calc U P R 0.5 A -1
H H38C 0.2291 1.0029 0.5498 0.046 Uiso calc U P R 0.5 A -1
C C27 0.5 0.9178(5) 0.25 0.0401(13) Uani d T P S 1 . .
H H27A 0.4806 0.9484 0.2714 0.06 Uiso calc U P R 0.5 . .
H H27B 0.4912 0.9484 0.1941 0.06 Uiso calc U P R 0.5 . .
H H27C 0.5282 0.9484 0.2845 0.06 Uiso calc U P R 0.5 . .
C C28 0.5 0.7767(4) 0.25 0.0205(9) Uani d T P S 1 . .
C C29 0.46800(9) 0.7100(3) 0.25636(18) 0.0239(7) Uani d . . . 1 . .
H H29 0.4458 0.7539 0.2608 0.029 Uiso calc U . R 1 . .
C C30 0.46795(10) 0.5802(3) 0.25636(19) 0.0286(8) Uani d . . . 1 . .
H H30 0.4458 0.5359 0.2607 0.034 Uiso calc U . R 1 . .
C C31 0.5 0.5150(5) 0.25 0.0305(11) Uani d T P S 1 . .
H H31 0.5 0.4259 0.25 0.037 Uiso calc U P R 1 . .
Cl Cl1 0.35933(2) 0.44853(7) 0.23299(4) 0.01748(14) Uani d . . . 1 . .
N N1 0.30395(7) 0.1726(2) 0.33335(14) 0.0122(5) Uani d . . . 1 . .
N N2 0.39840(7) 0.5650(2) 0.44797(13) 0.0136(5) Uani d . . . 1 . .
O O1 0.30357(6) -0.03063(18) 0.31863(12) 0.0166(4) Uani d . . . 1 . .
O O2 0.37270(6) 0.41910(19) 0.49693(12) 0.0183(4) Uani d . . . 1 . .

loop_
_atom_site_aniso_label
_atom_site_aniso_U_11
_atom_site_aniso_U_22
_atom_site_aniso_U_33
_atom_site_aniso_U_12
_atom_site_aniso_U_13
_atom_site_aniso_U_23
Ir1 0.00944(5) 0.01010(5) 0.00947(5) -0.00107(4) 0.00431(4) -0.00039(4)
B1 0.0109(14) 0.0133(14) 0.0096(14) -0.0018(11) 0.0041(11) 0.0007(11)
C1 0.0133(13) 0.0099(12) 0.0199(14) -0.0026(10) 0.0082(11) -0.0002(11)
C2 0.0145(13) 0.0123(13) 0.0077(12) -0.0022(10) 0.0036(10) 0.0000(10)
C3 0.0150(14) 0.0197(15) 0.0228(15) -0.0012(11) 0.0123(12) -0.0008(12)
C4 0.0135(13) 0.0151(13) 0.0192(15) -0.0006(11) 0.0098(12) 0.0002(11)
C5 0.0214(15) 0.0232(16) 0.0299(17) -0.0013(13) 0.0173(13) -0.0013(14)
C6 0.0127(14) 0.0268(17) 0.0267(17) -0.0027(12) 0.0089(13) 0.0036(13)
C7 0.0203(15) 0.0164(14) 0.0237(16) -0.0058(12) 0.0133(13) -0.0035(12)
C8 0.0111(12) 0.0168(14) 0.0106(12) 0.0003(11) 0.0033(10) 0.0014(11)
C9 0.0393(19) 0.0201(15) 0.0146(15) 0.0017(14) 0.0141(14) -0.0021(12)
C10 0.0175(14) 0.0174(14) 0.0149(14) -0.0015(11) 0.0063(12) -0.0064(11)
C11 0.0207(15) 0.0228(17) 0.0273(17) 0.0017(12) 0.0125(13) -0.0041(13)
C12 0.0258(17) 0.0306(19) 0.0225(17) -0.0044(14) 0.0031(14) -0.0128(14)
C13 0.0086(12) 0.0136(13) 0.0132(13) -0.0001(10) 0.0048(10) -0.0011(10)
C14 0.0199(14) 0.0133(13) 0.0193(14) -0.0011(11) 0.0119(12) 0.0001(11)
C15 0.0251(15) 0.0201(15) 0.0154(14) 0.0007(12) 0.0123(12) 0.0012(11)
C16 0.0227(15) 0.0148(14) 0.0169(14) 0.0022(11) 0.0089(12) -0.0031(11)
C17 0.0174(14) 0.0108(14) 0.0196(15) -0.0004(10) 0.0070(12) -0.0015(11)
C18 0.0155(14) 0.0141(13) 0.0152(14) 0.0018(11) 0.0080(11) 0.0026(11)
C19 0.0162(13) 0.0128(13) 0.0099(12) 0.0002(10) 0.0051(11) 0.0023(10)
C20 0.0116(12) 0.0142(13) 0.0107(12) 0.0006(10) 0.0015(10) 0.0024(11)
C21 0.0142(14) 0.0206(15) 0.0211(15) 0.0049(11) 0.0065(12) -0.0015(12)
C22 0.0120(14) 0.0202(15) 0.0236(16) 0.0001(11) 0.0062(12) -0.0047(12)
C23 0.0117(13) 0.0164(14) 0.0209(15) -0.0012(10) 0.0083(11) -0.0020(11)
C24 0.0088(13) 0.0188(15) 0.0281(17) -0.0020(10) 0.0079(12) -0.0018(12)
C25 0.0126(14) 0.0294(18) 0.0220(16) 0.0020(12) 0.0003(12) -0.0071(13)
C26 0.0210(15) 0.0227(16) 0.0133(14) 0.0039(12) 0.0016(12) 0.0011(12)
C32 0.021(3) 0.020(3) 0.020(3) -0.006(2) 0.012(2) -0.007(2)
C33 0.017(3) 0.024(4) 0.016(3) -0.003(3) 0.009(2) 0.004(3)
C34 0.032(3) 0.032(4) 0.025(3) -0.009(3) 0.019(3) -0.001(3)
C35 0.030(3) 0.026(3) 0.038(4) -0.010(3) 0.024(3) -0.006(3)
C36 0.025(3) 0.022(3) 0.037(4) -0.003(3) 0.016(3) 0.004(3)
C37 0.017(3) 0.019(3) 0.022(3) -0.004(3) 0.007(3) 0.007(3)
C38 0.033(4) 0.032(4) 0.030(4) -0.004(3) 0.016(3) 0.000(3)
C27 0.063(4) 0.022(3) 0.036(3) 0 0.023(3) 0
C28 0.025(2) 0.019(2) 0.015(2) 0 0.0068(18) 0
C29 0.0173(15) 0.038(2) 0.0183(15) 0.0047(13) 0.0089(12) 0.0012(14)
C30 0.0300(18) 0.035(2) 0.0202(16) -0.0117(15) 0.0102(14) 0.0019(14)
C31 0.045(3) 0.022(2) 0.022(2) 0 0.013(2) 0
Cl1 0.0231(3) 0.0152(3) 0.0139(3) -0.0018(3) 0.0077(3) 0.0026(3)
N1 0.0110(10) 0.0132(12) 0.0138(11) -0.0002(9) 0.0069(9) 0.0016(9)
N2 0.0147(11) 0.0127(11) 0.0135(11) -0.0023(9) 0.0060(9) -0.0031(9)
O1 0.0165(10) 0.0136(10) 0.0244(11) -0.0030(8) 0.0133(9) -0.0012(8)
O2 0.0273(11) 0.0176(10) 0.0149(10) -0.0036(9) 0.0139(9) -0.0032(8)

loop_
_atom_type_symbol
_atom_type_description
_atom_type_scat_dispersion_real
_atom_type_scat_dispersion_imag
_atom_type_scat_source
C C 0.0033 0.0016 'International Tables Vol C Tables 4.2.6.8 and 6.1.1.4'
H H 0.0000 0.0000 'International Tables Vol C Tables 4.2.6.8 and 6.1.1.4'
B B 0.0013 0.0007 'International Tables Vol C Tables 4.2.6.8 and 6.1.1.4'
N N 0.0061 0.0033 'International Tables Vol C Tables 4.2.6.8 and 6.1.1.4'
O O 0.0106 0.0060 'International Tables Vol C Tables 4.2.6.8 and 6.1.1.4'
Cl Cl 0.1484 0.1585 'International Tables Vol C Tables 4.2.6.8 and 6.1.1.4'
Ir Ir -1.4442 7.9887 'International Tables Vol C Tables 4.2.6.8 and 6.1.1.4'

loop_
_geom_angle_atom_site_label_1
_geom_angle_atom_site_label_2
_geom_angle_atom_site_label_3
_geom_angle_site_symmetry_1
_geom_angle
C8 Ir1 C19 . 94.09(11)
C8 Ir1 C1 . 85.09(11)
C19 Ir1 C1 . 94.15(11)
C8 Ir1 C23 . 112.87(10)
C19 Ir1 C23 . 87.56(11)
C1 Ir1 C23 . 161.82(10)
C8 Ir1 C24 . 79.63(11)
C19 Ir1 C24 . 78.99(11)
C1 Ir1 C24 . 162.68(11)
C23 Ir1 C24 . 34.97(10)
C8 Ir1 Cl1 . 97.16(8)
C19 Ir1 Cl1 . 168.75(8)
C1 Ir1 Cl1 . 86.78(8)
C23 Ir1 Cl1 . 88.13(8)
C24 Ir1 Cl1 . 103.08(8)
C8 Ir1 B1 . 151.17(11)
C19 Ir1 B1 . 63.14(10)
C1 Ir1 B1 . 79.59(10)
C23 Ir1 B1 . 85.10(10)
C24 Ir1 B1 . 110.52(10)
Cl1 Ir1 B1 . 106.12(7)
C8 Ir1 H1IR . 165.8(10)
C19 Ir1 H1IR . 88.6(10)
C1 Ir1 H1IR . 80.8(10)
C23 Ir1 H1IR . 81.2(11)
C24 Ir1 H1IR . 114.6(10)
Cl1 Ir1 H1IR . 80.5(10)
B1 Ir1 H1IR . 25.8(10)
C2 B1 C13 . 112.6(2)
C2 B1 C20 . 107.4(2)
C13 B1 C20 . 118.3(2)
C2 B1 Ir1 . 93.89(17)
C13 B1 Ir1 . 138.9(2)
C20 B1 Ir1 . 79.60(15)
C2 B1 H1IR . 101.9(14)
C13 B1 H1IR . 106.3(14)
C20 B1 H1IR . 109.2(13)
Ir1 B1 H1IR . 34.9(14)
N1 C1 Ir1 . 113.07(17)
N1 C1 H1A . 109.0
Ir1 C1 H1A . 109.0
N1 C1 H1B . 109.0
Ir1 C1 H1B . 109.0
H1A C1 H1B . 107.8
N1 C2 O1 . 111.7(2)
N1 C2 B1 . 126.8(2)
O1 C2 B1 . 121.3(2)
O1 C3 C4 . 104.6(2)
O1 C3 H3A . 110.8
C4 C3 H3A . 110.8
O1 C3 H3B . 110.8
C4 C3 H3B . 110.8
H3A C3 H3B . 108.9
N1 C4 C5 . 112.6(2)
N1 C4 C3 . 97.9(2)
C5 C4 C3 . 112.9(3)
N1 C4 C6 . 108.7(2)
C5 C4 C6 . 112.2(2)
C3 C4 C6 . 111.7(2)
C4 C5 H5A . 109.5
C4 C5 H5B . 109.5
H5A C5 H5B . 109.5
C4 C5 H5C . 109.5
H5A C5 H5C . 109.5
H5B C5 H5C . 109.5
C4 C6 H6A . 109.5
C4 C6 H6B . 109.5
H6A C6 H6B . 109.5
C4 C6 H6C . 109.5
H6A C6 H6C . 109.5
H6B C6 H6C . 109.5
N2 C7 H7A . 109.5
N2 C7 H7B . 109.5
H7A C7 H7B . 109.5
N2 C7 H7C . 109.5
H7A C7 H7C . 109.5
H7B C7 H7C . 109.5
N2 C8 O2 . 108.5(2)
N2 C8 Ir1 . 134.2(2)
O2 C8 Ir1 . 117.3(2)
O2 C9 C10 . 104.7(2)
O2 C9 H9A . 110.8
C10 C9 H9A . 110.8
O2 C9 H9B . 110.8
C10 C9 H9B . 110.8
H9A C9 H9B . 108.9
N2 C10 C9 . 98.9(2)
N2 C10 C11 . 109.6(2)
C9 C10 C11 . 113.1(3)
N2 C10 C12 . 110.9(2)
C9 C10 C12 . 112.6(3)
C11 C10 C12 . 111.1(3)
C10 C11 H11A . 109.5
C10 C11 H11B . 109.5
H11A C11 H11B . 109.5
C10 C11 H11C . 109.5
H11A C11 H11C . 109.5
H11B C11 H11C . 109.5
C10 C12 H12A . 109.5
C10 C12 H12B . 109.5
H12A C12 H12B . 109.5
C10 C12 H12C . 109.5
H12A C12 H12C . 109.5
H12B C12 H12C . 109.5
C14 C13 C18 . 116.1(3)
C14 C13 B1 . 124.1(3)
C18 C13 B1 . 119.8(3)
C15 C14 C13 . 122.2(3)
C15 C14 H14 . 118.9
C13 C14 H14 . 118.9
C14 C15 C16 . 120.1(3)
C14 C15 H15 . 120.0
C16 C15 H15 . 120.0
C17 C16 C15 . 119.2(3)
C17 C16 H16 . 120.4
C15 C16 H16 . 120.4
C16 C17 C18 . 119.9(3)
C16 C17 H17 . 120.0
C18 C17 H17 . 120.0
C17 C18 C13 . 122.6(3)
C17 C18 H18 . 118.7
C13 C18 H18 . 118.7
C26 C19 C20 . 117.3(2)
C26 C19 Ir1 . 112.94(19)
C20 C19 Ir1 . 101.01(17)
C26 C19 H19 . 108.4
C20 C19 H19 . 108.4
Ir1 C19 H19 . 108.4
C21 C20 C19 . 114.6(2)
C21 C20 B1 . 111.8(2)
C19 C20 B1 . 103.5(2)
C21 C20 H20 . 108.9
C19 C20 H20 . 108.9
B1 C20 H20 . 108.9
C20 C21 C22 . 114.6(2)
C20 C21 H21A . 108.6
C22 C21 H21A . 108.6
C20 C21 H21B . 108.6
C22 C21 H21B . 108.6
H21A C21 H21B . 107.6
C23 C22 C21 . 119.4(3)
C23 C22 H22A . 107.5
C21 C22 H22A . 107.5
C23 C22 H22B . 107.5
C21 C22 H22B . 107.5
H22A C22 H22B . 107.0
C24 C23 C22 . 125.4(3)
C24 C23 Ir1 . 72.89(17)
C22 C23 Ir1 . 115.23(19)
C24 C23 H23 . 117.3
C22 C23 H23 . 117.3
Ir1 C23 H23 . 81.7
C23 C24 C25 . 123.4(3)
C23 C24 Ir1 . 72.14(16)
C25 C24 Ir1 . 110.27(19)
C23 C24 H24 . 118.3
C25 C24 H24 . 118.3
Ir1 C24 H24 . 87.6
C24 C25 C26 . 113.6(2)
C24 C25 H25A . 108.8
C26 C25 H25A . 108.8
C24 C25 H25B . 108.8
C26 C25 H25B . 108.8
H25A C25 H25B . 107.7
C19 C26 C25 . 112.9(2)
C19 C26 H26A . 109.0
C25 C26 H26A . 109.0
C19 C26 H26B . 109.0
C25 C26 H26B . 109.0
H26A C26 H26B . 107.8
C33 C32 C37 . 120.0
C33 C32 C38 . 119.2(4)
C37 C32 C38 . 120.7(4)
C34 C33 C32 . 120.0
C34 C33 H33 . 120.0
C32 C33 H33 . 120.0
C33 C34 C35 . 120.0
C33 C34 H34 . 120.0
C35 C34 H34 . 120.0
C34 C35 C36 . 120.0
C34 C35 H35 . 120.0
C36 C35 H35 . 120.0
C35 C36 C37 . 120.0
C35 C36 H36 . 120.0
C37 C36 H36 . 120.0
C36 C37 C32 . 120.0
C36 C37 H37 . 120.0
C32 C37 H37 . 120.0
C32 C38 H38A . 109.5
C32 C38 H38B . 109.5
H38A C38 H38B . 109.5
C32 C38 H38C . 109.5
H38A C38 H38C . 109.5
H38B C38 H38C . 109.5
C28 C27 H27A . 109.5
C28 C27 H27B . 109.5
H27A C27 H27B . 109.5
C28 C27 H27C . 109.5
H27A C27 H27C . 109.5
H27B C27 H27C . 109.5
C29 C28 C29 2_655 118.2(4)
C29 C28 C27 2_655 120.9(2)
C29 C28 C27 . 120.9(2)
C30 C29 C28 . 121.0(3)
C30 C29 H29 . 119.5
C28 C29 H29 . 119.5
C31 C30 C29 . 120.2(3)
C31 C30 H30 . 119.9
C29 C30 H30 . 119.9
C30 C31 C30 2_655 119.4(5)
C30 C31 H31 2_655 120.3
C30 C31 H31 . 120.3
C2 N1 C1 . 121.9(2)
C2 N1 C4 . 111.9(2)
C1 N1 C4 . 125.9(2)
C8 N2 C7 . 126.1(2)
C8 N2 C10 . 113.3(2)
C7 N2 C10 . 120.2(2)
C2 O1 C3 . 107.5(2)
C8 O2 C9 . 109.6(2)

loop_
_geom_bond_atom_site_label_1
_geom_bond_atom_site_label_2
_geom_bond_site_symmetry_2
_geom_bond_distance
Ir1 C8 . 1.989(3)
Ir1 C19 . 2.080(3)
Ir1 C1 . 2.095(3)
Ir1 C23 . 2.283(3)
Ir1 C24 . 2.293(3)
Ir1 Cl1 . 2.5695(7)
Ir1 B1 . 2.596(3)
Ir1 H1IR . 1.70(3)
B1 C2 . 1.591(4)
B1 C13 . 1.604(4)
B1 C20 . 1.636(4)
B1 H1IR . 1.30(3)
C1 N1 . 1.470(3)
C1 H1A . 0.99
C1 H1B . 0.99
C2 N1 . 1.295(3)
C2 O1 . 1.343(3)
C3 O1 . 1.457(3)
C3 C4 . 1.525(4)
C3 H3A . 0.99
C3 H3B . 0.99
C4 N1 . 1.499(3)
C4 C5 . 1.512(4)
C4 C6 . 1.528(4)
C5 H5A . 0.98
C5 H5B . 0.98
C5 H5C . 0.98
C6 H6A . 0.98
C6 H6B . 0.98
C6 H6C . 0.98
C7 N2 . 1.459(4)
C7 H7A . 0.98
C7 H7B . 0.98
C7 H7C . 0.98
C8 N2 . 1.329(4)
C8 O2 . 1.353(3)
C9 O2 . 1.455(3)
C9 C10 . 1.512(4)
C9 H9A . 0.99
C9 H9B . 0.99
C10 N2 . 1.487(4)
C10 C11 . 1.528(4)
C10 C12 . 1.535(4)
C11 H11A . 0.98
C11 H11B . 0.98
C11 H11C . 0.98
C12 H12A . 0.98
C12 H12B . 0.98
C12 H12C . 0.98
C13 C14 . 1.396(4)
C13 C18 . 1.404(4)
C14 C15 . 1.386(4)
C14 H14 . 0.95
C15 C16 . 1.397(4)
C15 H15 . 0.95
C16 C17 . 1.379(4)
C16 H16 . 0.95
C17 C18 . 1.386(4)
C17 H17 . 0.95
C18 H18 . 0.95
C19 C26 . 1.530(4)
C19 C20 . 1.530(4)
C19 H19 . 1.0
C20 C21 . 1.527(4)
C20 H20 . 1.0
C21 C22 . 1.534(4)
C21 H21A . 0.99
C21 H21B . 0.99
C22 C23 . 1.514(4)
C22 H22A . 0.99
C22 H22B . 0.99
C23 C24 . 1.375(4)
C23 H23 . 0.95
C24 C25 . 1.519(4)
C24 H24 . 0.95
C25 C26 . 1.538(4)
C25 H25A . 0.99
C25 H25B . 0.99
C26 H26A . 0.99
C26 H26B . 0.99
C32 C33 . 1.39
C32 C37 . 1.39
C32 C38 . 1.511(8)
C33 C34 . 1.39
C33 H33 . 0.95
C34 C35 . 1.39
C34 H34 . 0.95
C35 C36 . 1.39
C35 H35 . 0.95
C36 C37 . 1.39
C36 H36 . 0.95
C37 H37 . 0.95
C38 H38A . 0.98
C38 H38B . 0.98
C38 H38C . 0.98
C27 C28 . 1.505(6)
C27 H27A . 0.98
C27 H27B . 0.98
C27 H27C . 0.98
C28 C29 2_655 1.386(4)
C28 C29 . 1.386(4)
C29 C30 . 1.385(5)
C29 H29 . 0.95
C30 C31 . 1.379(4)
C30 H30 . 0.95
C31 C30 2_655 1.379(4)
C31 H31 . 0.95
